data_4128382
loop_
_publ_author_name
'Dolgopolova, Ekaterina A.'
'Galitskiy, Vladimir A.'
'Martin, Corey R.'
'Gregory, Haley N.'
'Yarbrough, Brandon J.'
'Rice, Allison M.'
'Berseneva, Anna A.'
'Ejegbavwo, Otega A.'
'Stephenson, Kenneth S.'
'Kittikhunnatham, Preecha'
'Karakalos, Stavros G.'
'Smith, Mark D.'
'Greytak, Andrew B.'
'Garashchuk, Sophya'
'Shustova, Natalia B.'

_publ_section_title
;
 Connecting Wires: Photoinduced Electronic Structure Modulation in
 Metal-Organic Frameworks.
;
_journal_issue 13
_journal_name_full 'Journal of the American Chemical Society'
_journal_page_first 5350
_journal_page_last 5358
_journal_paper_doi 10.1021/jacs.8b13853
_journal_volume 141
_journal_year 2019
_chemical_formula_moiety '0.5(C114 H84 N4 O16 S4 Zn4)'
_chemical_formula_sum 'C57 H42 N2 O8 S2 Zn2'
_chemical_formula_weight 1077.78
_space_group_crystal_system monoclinic
_space_group_IT_number 14
_space_group_name_Hall '-P 2ybc'
_space_group_name_H-M_alt 'P 1 21/c 1'
_atom_sites_solution_hydrogens geom
_atom_sites_solution_primary dual
_audit_creation_date 2018-01-10
_audit_creation_method
;
Olex2 1.2
(compiled 2017.08.10 svn.r3458 for OlexSys, GUI svn.r5381)
;
_audit_update_record
;
2018-12-02 deposited with the CCDC.
2018-12-02 downloaded from the CCDC.
;
_cell_angle_alpha 90
_cell_angle_beta 103.562(2)
_cell_angle_gamma 90
_cell_formula_units_Z 8
_cell_length_a 26.4692(19)
_cell_length_b 17.4806(13)
_cell_length_c 29.688(2)
_cell_measurement_reflns_used 9272
_cell_measurement_temperature 100(2)
_cell_measurement_theta_max 23.20
_cell_measurement_theta_min 2.38
_cell_volume 13353.5(17)
_computing_cell_refinement 'SAINT v8.37A (Bruker, 2015)'
_computing_data_collection 'Bruker APEX3 v2016.5-0 (Bruker, 2016)'
_computing_data_reduction 'SAINT v8.37A (Bruker, 2015)'
_computing_molecular_graphics 'Olex2 (Dolomanov et al., 2009)'
_computing_publication_material 'Olex2 (Dolomanov et al., 2009)'
_computing_structure_refinement 'XL (Sheldrick, 2008)'
_computing_structure_solution 'ShelXT (Sheldrick, 2015)'
_diffrn_ambient_temperature 100(2)
_diffrn_detector 'Bruker PHOTON-100 area detector'
_diffrn_detector_area_resol_mean 10.4
_diffrn_detector_type 'CMOS area detector'
_diffrn_measured_fraction_theta_full 0.992
_diffrn_measured_fraction_theta_max 0.992
_diffrn_measurement_device 'three-circle diffractometer'
_diffrn_measurement_device_type 'Bruker D8 QUEST'
_diffrn_measurement_method '\w and \f scans'
_diffrn_radiation_monochromator 'mirror optics'
_diffrn_radiation_probe x-ray
_diffrn_radiation_type MoK\a
_diffrn_radiation_wavelength 0.71073
_diffrn_reflns_av_R_equivalents 0.1400
_diffrn_reflns_av_unetI/netI 0.0679
_diffrn_reflns_Laue_measured_fraction_full 0.992
_diffrn_reflns_Laue_measured_fraction_max 0.992
_diffrn_reflns_limit_h_max 29
_diffrn_reflns_limit_h_min -29
_diffrn_reflns_limit_k_max 19
_diffrn_reflns_limit_k_min -19
_diffrn_reflns_limit_l_max 32
_diffrn_reflns_limit_l_min -33
_diffrn_reflns_number 263812
_diffrn_reflns_point_group_measured_fraction_full 0.992
_diffrn_reflns_point_group_measured_fraction_max 0.992
_diffrn_reflns_theta_full 23.430
_diffrn_reflns_theta_max 23.431
_diffrn_reflns_theta_min 2.193
_diffrn_source 'microfocus sealed X-ray tube'
_diffrn_source_type 'Incoatec I\ms'
_diffrn_standards_number 0
_exptl_absorpt_coefficient_mu 0.825
_exptl_absorpt_correction_T_max 0.8619
_exptl_absorpt_correction_T_min 0.8094
_exptl_absorpt_correction_type multi-scan
_exptl_absorpt_process_details
;
SADABS-2016/2 (Bruker,2016/2) was used for absorption correction.
wR2(int) was 0.0785 before and 0.0622 after correction.
The Ratio of minimum to maximum transmission is 0.9391.
The \l/2 correction factor is Not present.
;
_exptl_crystal_colour 'light brown'
_exptl_crystal_colour_modifier light
_exptl_crystal_colour_primary brown
_exptl_crystal_density_diffrn 1.072
_exptl_crystal_description irregular
_exptl_crystal_F_000 4432
_exptl_crystal_size_max 0.2
_exptl_crystal_size_mid 0.18
_exptl_crystal_size_min 0.08
_refine_diff_density_max 2.093
_refine_diff_density_min -0.767
_refine_diff_density_rms 0.103
_refine_ls_extinction_method none
_refine_ls_goodness_of_fit_ref 1.027
_refine_ls_hydrogen_treatment constr
_refine_ls_matrix_type full
_refine_ls_number_parameters 1325
_refine_ls_number_reflns 19451
_refine_ls_number_restraints 559
_refine_ls_restrained_S_all 1.026
_refine_ls_R_factor_all 0.1305
_refine_ls_R_factor_gt 0.0866
_refine_ls_shift/su_max 0.000
_refine_ls_shift/su_mean 0.000
_refine_ls_structure_factor_coef Fsqd
_refine_ls_weighting_details 'w=1/[\s^2^(Fo^2^)+(0.0729P)^2^+119.1946P] where P=(Fo^2^+2Fc^2^)/3'
_refine_ls_weighting_scheme calc
_refine_ls_wR_factor_gt 0.2067
_refine_ls_wR_factor_ref 0.2308
_reflns_Friedel_coverage 0.000
_reflns_number_gt 12395
_reflns_number_total 19451
_reflns_threshold_expression 'I > 2\s(I)'
_cod_data_source_file ja8b13853_si_002.cif
_cod_data_source_block ead3_34_4_sq
_cod_database_code 4128382
_shelx_shelxl_version_number 2018/1
_shelx_space_group_comment
;
The symmetry employed for this shelxl refinement is uniquely defined
by the following loop, which should always be used as a source of
symmetry information in preference to the above space-group names.
They are only intended as comments.
;
_shelx_estimated_absorpt_t_max 0.937
_shelx_estimated_absorpt_t_min 0.852
_olex2_refinement_description
;
1. Fixed Uiso
 At 1.2 times of:
  All C(H) groups, All C(H,H) groups
 At 1.5 times of:
  All C(H,H,H) groups
2. Shared sites
{O13A, O13B}
{O14A, O14B}
{O15A, O15B}
{O16A, O16B}
{C99, C199}
{C108, C208}
3. Restrained planarity
 C99, C100, C105, C104, C103, C102, C101
 with sigma of 0.01
 C108, C109, C110, C111, C112, C113, C114
 with sigma of 0.01
 C199, C200, C205, C204, C203, C202, C201
 with sigma of 0.01
 C208, C209, C214, C213, C212, C211, C210
 with sigma of 0.01
4. Uiso/Uaniso restraints and constraints
Uanis(O9) \\sim Ueq, Uanis(O10) \\sim Ueq, Uanis(O16A) \\sim Ueq, Uanis(O16B)
\\sim Ueq: with sigma of 0.0025 and sigma for terminal atoms of 0.005
Uanis(C89) \\sim Ueq, Uanis(C88) \\sim Ueq, Uanis(C87) \\sim Ueq: with sigma of
0.01 and sigma for terminal atoms of 0.02
Uanis(O13A) = Uanis(O13B)
Uanis(O14A) = Uanis(O14B)
Uanis(O15A) = Uanis(O15B)
Uanis(O16A) = Uanis(O16B)
Uanis(C99) = Uanis(C199)
Uanis(C108) = Uanis(C208)
Uanis(C100) = Uanis(C200)
Uanis(C101) = Uanis(C205)
Uanis(C102) = Uanis(C204)
Uanis(C103) = Uanis(C203)
Uanis(C104) = Uanis(C202)
Uanis(C105) = Uanis(C201)
Uanis(C106) = Uanis(C206)
Uanis(C107) = Uanis(C207)
Uanis(C109) = Uanis(C209)
Uanis(C110) = Uanis(C214)
Uanis(C111) = Uanis(C213)
Uanis(C112) = Uanis(C212)
Uanis(C113) = Uanis(C211)
Uanis(C114) = Uanis(C210)
5. Rigid body (RIGU) restrains
 O10, O9, C83, C84, C89, C88, C87, C86, C85
 with sigma for 1-2 distances of 0.004 and sigma for 1-3 distances of 0.004
 O13A, O14A, O15A, O16A, C99, C100, C101, C102, C103, C104, C105, C106, C107,
 C108, C109, C110, C111, C112, C113, C114, O13B, O14B, O15B, O16B, C199, C200,
 C201, C202, C203, C204, C205, C206, C207, C208, C209, C210, C211, C212, C213,
 C214
 with sigma for 1-2 distances of 0.004 and sigma for 1-3 distances of 0.004
6. Same fragment restrains
{O1, O2, O3, O4, C51, C52, C53, C54, C55, C56, C57, C58, C59, C60, C61, C62,
C63, C64, C65, C66} sigma for 1-2: 0.0125, 1-3: 0.04
as
{O13A, O14A, O15A, O16A, C99, C100, C101, C102, C103, C104, C105, C106, C107,
C108, C109, C110, C111, C112, C113, C114}
{O1, O2, O3, O4, C51, C52, C53, C54, C55, C56, C57, C58, C59, C60, C61, C62,
C63, C64, C65, C66} sigma for 1-2: 0.0125, 1-3: 0.04
as
{O13B, O14B, O15B, O16B, C199, C200, C201, C202, C203, C204, C205, C206, C207,
C208, C209, C210, C211, C212, C213, C214}
7. Others
 Fixed Sof: O13A(0.5) O14A(0.5) O15A(0.5) O16A(0.5) C99(0.5) C100(0.5)
 C101(0.5) H101(0.5) C102(0.5) H102(0.5) C103(0.5) C104(0.5) H104(0.5)
 C105(0.5) H105(0.5) C106(0.5) H106(0.5) C107(0.5) H107(0.5) C108(0.5)
 C109(0.5) C110(0.5) H110(0.5) C111(0.5) H111(0.5) C112(0.5) C113(0.5)
 H113(0.5) C114(0.5) H114(0.5) O13B(0.5) O14B(0.5) O15B(0.5) O16B(0.5)
 C199(0.5) C200(0.5) C201(0.5) H201(0.5) C202(0.5) H202(0.5) C203(0.5)
 C204(0.5) H204(0.5) C205(0.5) H205(0.5) C206(0.5) H206(0.5) C207(0.5)
 H207(0.5) C208(0.5) C209(0.5) C210(0.5) H210(0.5) C211(0.5) H211(0.5)
 C212(0.5) C213(0.5) H213(0.5) C214(0.5) H214(0.5)
8.a Secondary CH2 refined with riding coordinates:
 C12(H12A,H12B), C13(H13A,H13B), C14(H14A,H14B), C37(H37A,H37B), C38(H38A,
 H38B), C39(H39A,H39B)
8.b Aromatic/amide H refined with riding coordinates:
 C1(H1), C2(H2), C4(H4), C5(H5), C7(H7), C16(H16), C17(H17), C19(H19),
 C20(H20), C22(H22), C26(H26), C27(H27), C29(H29), C30(H30), C32(H32), C41(H41),
  C42(H42), C44(H44), C45(H45), C47(H47), C53(H53), C54(H54), C56(H56),
 C57(H57), C58(H58), C59(H59), C62(H62), C63(H63), C65(H65), C66(H66), C69(H69),
  C70(H70), C72(H72), C73(H73), C74(H74), C75(H75), C78(H78), C79(H79),
 C81(H81), C82(H82), C85(H85), C86(H86), C88(H88), C89(H89), C90(H90), C91(H91),
  C94(H94), C95(H95), C97(H97), C98(H98), C101(H101), C102(H102), C104(H104),
 C105(H105), C106(H106), C107(H107), C110(H110), C111(H111), C113(H113),
 C114(H114), C201(H201), C202(H202), C204(H204), C205(H205), C206(H206),
 C207(H207), C210(H210), C211(H211), C213(H213), C214(H214)
8.c Idealised Me refined as rotating group:
 C10(H10A,H10B,H10C), C25(H25A,H25B,H25C), C35(H35A,H35B,H35C), C50(H50A,H50B,
 H50C)
;
_olex2_submission_special_instructions 'No special instructions were received'

loop_
_space_group_symop_operation_xyz
'x, y, z'
'-x, y+1/2, -z+1/2'
'-x, -y, -z'
'x, -y-1/2, z-1/2'

loop_
_atom_site_label
_atom_site_type_symbol
_atom_site_fract_x
_atom_site_fract_y
_atom_site_fract_z
_atom_site_U_iso_or_equiv
_atom_site_adp_type
_atom_site_occupancy
_atom_site_site_symmetry_order
_atom_site_calc_flag
_atom_site_refinement_flags_posn
_atom_site_refinement_flags_adp
_atom_site_refinement_flags_occupancy
_atom_site_disorder_assembly
_atom_site_disorder_group
Zn1 Zn 0.43467(3) 0.60131(5) 0.73093(3) 0.0291(2) Uani 1 1 d . . . . .
Zn2 Zn 0.35230(3) 0.61188(5) 0.78300(3) 0.0282(2) Uani 1 1 d . . . . .
Zn3 Zn 0.93276(3) 0.53910(5) 0.23020(3) 0.0267(2) Uani 1 1 d . . . . .
Zn4 Zn 0.85329(3) 0.54050(5) 0.28547(3) 0.0272(2) Uani 1 1 d . . . . .
S1 S 0.57445(9) 0.51598(14) 0.54793(8) 0.0463(6) Uani 1 1 d . . . . .
S2 S 0.71325(11) 0.67632(18) 0.45623(10) 0.0697(9) Uani 1 1 d . . . . .
S3 S 0.21849(11) 0.69386(17) 0.96888(9) 0.0624(8) Uani 1 1 d . . . . .
S4 S 0.07489(9) 0.50666(14) 1.04343(8) 0.0468(6) Uani 1 1 d . . . . .
N1 N 0.4743(3) 0.5942(4) 0.6803(2) 0.0350(17) Uani 1 1 d . . . . .
N2 N 0.8041(3) 0.5604(4) 0.3263(2) 0.0341(17) Uani 1 1 d . . . . .
N3 N 0.3034(3) 0.6324(4) 0.8246(2) 0.0361(17) Uani 1 1 d . . . . .
N4 N -0.0268(2) 0.5453(4) 1.1797(2) 0.0336(16) Uani 1 1 d . . . . .
C1 C 0.4932(3) 0.5291(5) 0.6668(3) 0.040(2) Uani 1 1 d . . . . .
H1 H 0.492014 0.483828 0.684257 0.048 Uiso 1 1 calc R . . . .
C2 C 0.5145(3) 0.5252(5) 0.6283(3) 0.044(2) Uani 1 1 d . . . . .
H2 H 0.528436 0.478279 0.620532 0.053 Uiso 1 1 calc R . . . .
C3 C 0.5155(3) 0.5882(5) 0.6015(3) 0.037(2) Uani 1 1 d . . . . .
C4 C 0.4953(4) 0.6554(6) 0.6156(3) 0.063(3) Uani 1 1 d . . . . .
H4 H 0.495023 0.700829 0.597926 0.076 Uiso 1 1 calc R . . . .
C5 C 0.4757(4) 0.6568(5) 0.6548(3) 0.057(3) Uani 1 1 d . . . . .
H5 H 0.462809 0.703686 0.663938 0.068 Uiso 1 1 calc R . . . .
C6 C 0.5332(3) 0.5870(5) 0.5585(3) 0.040(2) Uani 1 1 d . . . . .
C7 C 0.5192(3) 0.6351(5) 0.5212(3) 0.042(2) Uani 1 1 d . . . . .
H7 H 0.496804 0.677837 0.520195 0.050 Uiso 1 1 calc R . . . .
C8 C 0.5426(3) 0.6135(5) 0.4834(3) 0.041(2) Uani 1 1 d . . . . .
C9 C 0.5738(3) 0.5504(5) 0.4943(3) 0.041(2) Uani 1 1 d . . . . .
C10 C 0.6032(4) 0.5064(5) 0.4640(3) 0.049(2) Uani 1 1 d . . . . .
H10A H 0.638615 0.526530 0.468876 0.074 Uiso 1 1 calc GR . . . .
H10B H 0.585236 0.512375 0.431336 0.074 Uiso 1 1 calc GR . . . .
H10C H 0.604544 0.452071 0.472317 0.074 Uiso 1 1 calc GR . . . .
C11 C 0.5287(4) 0.6547(5) 0.4398(3) 0.049(2) Uani 1 1 d . . . . .
C12 C 0.4733(4) 0.6827(6) 0.4207(3) 0.054(3) Uani 1 1 d . . . . .
H12A H 0.465973 0.728587 0.437639 0.065 Uiso 1 1 calc R . . . .
H12B H 0.447774 0.642295 0.423025 0.065 Uiso 1 1 calc R . . . .
C13 C 0.4714(4) 0.7019(7) 0.3695(4) 0.068(3) Uani 1 1 d . . . . .
H13A H 0.455410 0.659566 0.348870 0.081 Uiso 1 1 calc R . . . .
H13B H 0.451395 0.749308 0.359895 0.081 Uiso 1 1 calc R . . . .
C14 C 0.5283(4) 0.7124(6) 0.3682(4) 0.069(3) Uani 1 1 d . . . . .
H14A H 0.535403 0.687984 0.340204 0.082 Uiso 1 1 calc R . . . .
H14B H 0.537074 0.767435 0.367922 0.082 Uiso 1 1 calc R . . . .
C15 C 0.5591(4) 0.6746(5) 0.4112(3) 0.046(2) Uani 1 1 d . . . . .
C16 C 0.8201(4) 0.5865(5) 0.3700(3) 0.050(2) Uani 1 1 d . . . . .
H16 H 0.856368 0.589560 0.383131 0.060 Uiso 1 1 calc R . . . .
C17 C 0.7868(4) 0.6087(6) 0.3963(3) 0.060(3) Uani 1 1 d . . . . .
H17 H 0.800000 0.624744 0.427415 0.072 Uiso 1 1 calc R . . . .
C18 C 0.7327(4) 0.6079(5) 0.3773(3) 0.044(2) Uani 1 1 d . . . . .
C19 C 0.7169(4) 0.5798(5) 0.3325(3) 0.052(3) Uani 1 1 d . . . . .
H19 H 0.680834 0.574891 0.318687 0.062 Uiso 1 1 calc R . . . .
C20 C 0.7522(3) 0.5592(5) 0.3079(3) 0.044(2) Uani 1 1 d . . . . .
H20 H 0.739969 0.543337 0.276596 0.053 Uiso 1 1 calc R . . . .
C21 C 0.6940(4) 0.6342(5) 0.4024(3) 0.048(2) Uani 1 1 d . . . . .
C22 C 0.6418(4) 0.6332(5) 0.3877(3) 0.049(2) Uani 1 1 d . . . . .
H22 H 0.624379 0.612291 0.358676 0.059 Uiso 1 1 calc R . . . .
C23 C 0.6148(4) 0.6662(5) 0.4194(3) 0.049(2) Uani 1 1 d . . . . .
C24 C 0.6493(4) 0.6940(6) 0.4576(4) 0.064(3) Uani 1 1 d . . . . .
C25 C 0.6385(5) 0.7339(7) 0.5004(4) 0.089(4) Uani 1 1 d . . . . .
H25A H 0.641403 0.696714 0.525557 0.133 Uiso 1 1 calc GR . . . .
H25B H 0.603320 0.755429 0.492674 0.133 Uiso 1 1 calc GR . . . .
H25C H 0.663810 0.775038 0.510199 0.133 Uiso 1 1 calc GR . . . .
C26 C 0.3211(3) 0.6482(5) 0.8694(3) 0.044(2) Uani 1 1 d . . . . .
H26 H 0.357582 0.649053 0.882011 0.053 Uiso 1 1 calc R . . . .
C27 C 0.2881(4) 0.6633(5) 0.8982(3) 0.051(3) Uani 1 1 d . . . . .
H27 H 0.302116 0.674983 0.929882 0.061 Uiso 1 1 calc R . . . .
C28 C 0.2355(3) 0.6617(5) 0.8812(3) 0.046(2) Uani 1 1 d . . . . .
C29 C 0.2180(4) 0.6471(6) 0.8348(3) 0.050(2) Uani 1 1 d . . . . .
H29 H 0.181734 0.647133 0.821200 0.060 Uiso 1 1 calc R . . . .
C30 C 0.2527(3) 0.6324(5) 0.8078(3) 0.044(2) Uani 1 1 d . . . . .
H30 H 0.239614 0.621800 0.775755 0.052 Uiso 1 1 calc R . . . .
C31 C 0.1983(4) 0.6777(6) 0.9099(3) 0.053(3) Uani 1 1 d . . . . .
C32 C 0.1453(4) 0.6815(6) 0.8962(3) 0.051(3) Uani 1 1 d . . . . .
H32 H 0.126503 0.674250 0.865048 0.062 Uiso 1 1 calc R . . . .
C33 C 0.1213(4) 0.6970(5) 0.9327(3) 0.050(3) Uani 1 1 d . . . . .
C34 C 0.1554(4) 0.7057(6) 0.9740(4) 0.063(3) Uani 1 1 d . . . . .
C35 C 0.1461(4) 0.7223(6) 1.0214(3) 0.063(3) Uani 1 1 d . . . . .
H35A H 0.139332 0.674297 1.036026 0.094 Uiso 1 1 calc GR . . . .
H35B H 0.116035 0.756320 1.018289 0.094 Uiso 1 1 calc GR . . . .
H35C H 0.176896 0.747059 1.040681 0.094 Uiso 1 1 calc GR . . . .
C36 C 0.0648(4) 0.7040(5) 0.9241(3) 0.053(3) Uani 1 1 d . . . . .
C37 C 0.0348(4) 0.7543(6) 0.8854(4) 0.065(3) Uani 1 1 d . . . . .
H37A H 0.043543 0.808932 0.891895 0.078 Uiso 1 1 calc R . . . .
H37B H 0.042509 0.740378 0.855424 0.078 Uiso 1 1 calc R . . . .
C38 C -0.0214(4) 0.7393(7) 0.8848(4) 0.074(3) Uani 1 1 d . . . . .
H38A H -0.036687 0.702958 0.859667 0.088 Uiso 1 1 calc R . . . .
H38B H -0.041621 0.787439 0.879669 0.088 Uiso 1 1 calc R . . . .
C39 C -0.0222(4) 0.7046(6) 0.9327(3) 0.059(3) Uani 1 1 d . . . . .
H39A H -0.029384 0.744424 0.954077 0.070 Uiso 1 1 calc R . . . .
H39B H -0.048685 0.663756 0.929657 0.070 Uiso 1 1 calc R . . . .
C40 C 0.0324(4) 0.6725(5) 0.9494(3) 0.049(2) Uani 1 1 d . . . . .
C41 C -0.0069(3) 0.4863(5) 1.1623(3) 0.039(2) Uani 1 1 d . . . . .
H41 H -0.007448 0.437466 1.176163 0.047 Uiso 1 1 calc R . . . .
C42 C 0.0150(3) 0.4936(6) 1.1244(3) 0.047(2) Uani 1 1 d . . . . .
H42 H 0.030052 0.449988 1.113591 0.056 Uiso 1 1 calc R . . . .
C43 C 0.0152(3) 0.5623(5) 1.1020(3) 0.044(2) Uani 1 1 d . . . . .
C44 C -0.0065(4) 0.6243(6) 1.1197(4) 0.068(3) Uani 1 1 d . . . . .
H44 H -0.007920 0.673158 1.105412 0.081 Uiso 1 1 calc R . . . .
C45 C -0.0267(4) 0.6134(6) 1.1596(4) 0.065(3) Uani 1 1 d . . . . .
H45 H -0.040604 0.656152 1.172311 0.077 Uiso 1 1 calc R . . . .
C46 C 0.0339(3) 0.5730(5) 1.0596(3) 0.040(2) Uani 1 1 d . . . . .
C47 C 0.0208(4) 0.6289(6) 1.0268(3) 0.052(3) Uani 1 1 d . . . . .
H47 H -0.002145 0.669746 1.029181 0.063 Uiso 1 1 calc R . . . .
C48 C 0.0445(3) 0.6207(5) 0.9886(3) 0.046(2) Uani 1 1 d . . . . .
C49 C 0.0751(3) 0.5557(5) 0.9934(3) 0.045(2) Uani 1 1 d . . . . .
C50 C 0.1053(3) 0.5234(6) 0.9607(3) 0.049(2) Uani 1 1 d . . . . .
H50A H 0.140996 0.542971 0.968963 0.074 Uiso 1 1 calc GR . . . .
H50B H 0.088756 0.538617 0.928901 0.074 Uiso 1 1 calc GR . . . .
H50C H 0.105892 0.467432 0.962952 0.074 Uiso 1 1 calc GR . . . .
O1 O 0.3649(2) 0.6069(4) 0.68418(18) 0.0434(15) Uani 1 1 d D . . . .
O2 O 0.3008(2) 0.6127(3) 0.72047(18) 0.0414(15) Uani 1 1 d D . . . .
O3 O -0.0179(2) 0.5305(3) 0.29367(17) 0.0398(14) Uani 1 1 d D . . . .
O4 O -0.0790(2) 0.5428(4) 0.33393(18) 0.0491(16) Uani 1 1 d D . . . .
C51 C 0.3179(3) 0.6094(5) 0.6848(2) 0.033(2) Uani 1 1 d D . . . .
C52 C 0.2791(3) 0.6059(5) 0.6390(3) 0.039(2) Uani 1 1 d D . . . .
C53 C 0.2966(3) 0.5964(6) 0.5987(3) 0.059(3) Uani 1 1 d D . . . .
H53 H 0.332827 0.597761 0.600017 0.071 Uiso 1 1 calc R . . . .
C54 C 0.2613(3) 0.5851(6) 0.5565(3) 0.055(3) Uani 1 1 d D . . . .
H54 H 0.273386 0.575519 0.529284 0.066 Uiso 1 1 calc R . . . .
C55 C 0.2082(3) 0.5878(6) 0.5541(3) 0.050(2) Uani 1 1 d D . . . .
C56 C 0.1918(3) 0.5983(6) 0.5943(3) 0.053(3) Uani 1 1 d D . . . .
H56 H 0.155602 0.597744 0.593174 0.063 Uiso 1 1 calc R . . . .
C57 C 0.2272(3) 0.6097(5) 0.6369(3) 0.041(2) Uani 1 1 d D . . . .
H57 H 0.215140 0.620074 0.663993 0.049 Uiso 1 1 calc R . . . .
C58 C 0.1717(3) 0.5736(6) 0.5092(3) 0.058(3) Uani 1 1 d D . . . .
H58 H 0.185906 0.571434 0.482647 0.069 Uiso 1 1 calc R . . . .
C59 C 0.1214(3) 0.5637(6) 0.5023(3) 0.058(3) Uani 1 1 d D . . . .
H59 H 0.108056 0.563566 0.529337 0.070 Uiso 1 1 calc R . . . .
C60 C -0.0326(3) 0.5374(5) 0.3308(2) 0.0331(19) Uani 1 1 d D . . . .
C61 C 0.0082(3) 0.5395(5) 0.3750(2) 0.035(2) Uani 1 1 d D . . . .
C62 C 0.0605(3) 0.5352(6) 0.3758(3) 0.054(3) Uani 1 1 d D . . . .
H62 H 0.070870 0.527929 0.347540 0.065 Uiso 1 1 calc R . . . .
C63 C 0.0975(3) 0.5413(6) 0.4162(3) 0.058(3) Uani 1 1 d D . . . .
H63 H 0.133197 0.537803 0.415910 0.070 Uiso 1 1 calc R . . . .
C64 C 0.0831(3) 0.5527(6) 0.4583(3) 0.052(3) Uani 1 1 d D . . . .
C65 C 0.0310(3) 0.5562(7) 0.4576(3) 0.064(3) Uani 1 1 d D . . . .
H65 H 0.020214 0.564220 0.485588 0.077 Uiso 1 1 calc R . . . .
C66 C -0.0050(3) 0.5484(6) 0.4172(3) 0.056(3) Uani 1 1 d D . . . .
H66 H -0.040773 0.549000 0.417715 0.067 Uiso 1 1 calc R . . . .
O5 O 0.4816(2) 0.5975(3) 0.79571(19) 0.0429(15) Uani 1 1 d . . . . .
O6 O 0.4189(2) 0.6036(4) 0.83380(19) 0.0483(16) Uani 1 1 d . . . . .
O7 O 0.8628(2) 0.5491(3) 1.18431(18) 0.0420(15) Uani 1 1 d . . . . .
O8 O 0.8011(2) 0.5366(4) 1.22327(19) 0.0457(15) Uani 1 1 d . . . . .
C67 C 0.4654(3) 0.5959(4) 0.8324(3) 0.034(2) Uani 1 1 d . . . . .
C68 C 0.5039(3) 0.5833(5) 0.8769(3) 0.038(2) Uani 1 1 d . . . . .
C69 C 0.5567(4) 0.5725(6) 0.8787(3) 0.061(3) Uani 1 1 d . . . . .
H69 H 0.568671 0.573204 0.850940 0.073 Uiso 1 1 calc R . . . .
C70 C 0.5913(4) 0.5608(6) 0.9205(3) 0.061(3) Uani 1 1 d . . . . .
H70 H 0.626980 0.552985 0.921132 0.073 Uiso 1 1 calc R . . . .
C71 C 0.5757(4) 0.5601(6) 0.9614(3) 0.055(3) Uani 1 1 d . . . . .
C72 C 0.5243(4) 0.5713(7) 0.9597(4) 0.077(4) Uani 1 1 d . . . . .
H72 H 0.512882 0.571014 0.987727 0.093 Uiso 1 1 calc R . . . .
C73 C 0.4884(4) 0.5829(7) 0.9183(3) 0.072(3) Uani 1 1 d . . . . .
H73 H 0.452909 0.590757 0.918214 0.087 Uiso 1 1 calc R . . . .
C74 C 0.6123(4) 0.5509(7) 1.0065(3) 0.070(3) Uani 1 1 d . . . . .
H74 H 0.598006 0.548154 1.032977 0.084 Uiso 1 1 calc R . . . .
C75 C 0.6633(4) 0.5462(6) 1.0137(3) 0.062(3) Uani 1 1 d . . . . .
H75 H 0.677180 0.544462 0.986924 0.075 Uiso 1 1 calc R . . . .
C76 C 0.8158(3) 0.5433(5) 1.1863(3) 0.034(2) Uani 1 1 d . . . . .
C77 C 0.7763(3) 0.5423(5) 1.1423(3) 0.041(2) Uani 1 1 d . . . . .
C78 C 0.7898(4) 0.5398(6) 1.0999(3) 0.053(3) Uani 1 1 d . . . . .
H78 H 0.825361 0.534909 1.099276 0.063 Uiso 1 1 calc R . . . .
C79 C 0.7530(4) 0.5441(6) 1.0590(3) 0.056(3) Uani 1 1 d . . . . .
H79 H 0.763523 0.547684 1.030584 0.067 Uiso 1 1 calc R . . . .
C80 C 0.7009(4) 0.5434(6) 1.0587(3) 0.056(3) Uani 1 1 d . . . . .
C81 C 0.6864(4) 0.5428(5) 1.1016(3) 0.051(2) Uani 1 1 d . . . . .
H81 H 0.650597 0.542879 1.102076 0.061 Uiso 1 1 calc R . . . .
C82 C 0.7232(3) 0.5423(5) 1.1422(3) 0.045(2) Uani 1 1 d . . . . .
H82 H 0.712937 0.541832 1.170774 0.054 Uiso 1 1 calc R . . . .
O9 O 0.4221(2) 0.4937(3) 0.73890(19) 0.0442(14) Uani 1 1 d . U . . .
O10 O 0.3568(2) 0.5027(3) 0.77762(18) 0.0338(13) Uani 1 1 d . U . . .
O11 O 0.4344(2) -0.2797(3) 0.73531(19) 0.0361(14) Uani 1 1 d . . . . .
O12 O 0.3703(2) -0.2763(3) 0.7720(2) 0.0466(16) Uani 1 1 d . . . . .
C83 C 0.3886(4) 0.4583(5) 0.7596(3) 0.045(2) Uani 1 1 d . U . . .
C84 C 0.3889(4) 0.3771(5) 0.7620(3) 0.049(2) Uani 1 1 d . U . . .
C85 C 0.4226(3) 0.3278(5) 0.7449(3) 0.040(2) Uani 1 1 d . U . . .
H85 H 0.447719 0.351379 0.731308 0.048 Uiso 1 1 calc R . . . .
C86 C 0.4224(3) 0.2519(5) 0.7460(3) 0.044(2) Uani 1 1 d . U . . .
H86 H 0.447077 0.224091 0.733902 0.053 Uiso 1 1 calc R . . . .
C87 C 0.3863(4) 0.2127(6) 0.7650(4) 0.069(3) Uani 1 1 d . U . . .
C88 C 0.3526(5) 0.2586(7) 0.7823(5) 0.089(4) Uani 1 1 d . U . . .
H88 H 0.327257 0.234074 0.795243 0.107 Uiso 1 1 calc R . . . .
C89 C 0.3534(5) 0.3367(7) 0.7820(5) 0.097(4) Uani 1 1 d . U . . .
H89 H 0.329748 0.364315 0.795520 0.117 Uiso 1 1 calc R . . . .
C90 C 0.3823(4) 0.1303(6) 0.7654(5) 0.082(4) Uani 1 1 d . . . . .
H90 H 0.358195 0.109619 0.781368 0.099 Uiso 1 1 calc R . . . .
C91 C 0.4081(4) 0.0810(6) 0.7463(4) 0.058(3) Uani 1 1 d . . . . .
H91 H 0.431804 0.101920 0.730070 0.070 Uiso 1 1 calc R . . . .
C92 C 0.4019(3) -0.2473(4) 0.7530(3) 0.0312(19) Uani 1 1 d . . . . .
C93 C 0.4021(3) -0.1633(5) 0.7499(3) 0.037(2) Uani 1 1 d . . . . .
C94 C 0.4370(3) -0.1244(4) 0.7297(3) 0.0321(19) Uani 1 1 d . . . . .
H94 H 0.460704 -0.152935 0.716810 0.039 Uiso 1 1 calc R . . . .
C95 C 0.4383(3) -0.0463(5) 0.7279(3) 0.044(2) Uani 1 1 d . . . . .
H95 H 0.462405 -0.021839 0.713500 0.053 Uiso 1 1 calc R . . . .
C96 C 0.4047(3) -0.0022(5) 0.7468(3) 0.047(2) Uani 1 1 d . . . . .
C97 C 0.3686(4) -0.0404(6) 0.7663(4) 0.070(3) Uani 1 1 d . . . . .
H97 H 0.343895 -0.011655 0.777844 0.084 Uiso 1 1 calc R . . . .
C98 C 0.3683(4) -0.1194(5) 0.7689(3) 0.049(3) Uani 1 1 d . . . . .
H98 H 0.344685 -0.144055 0.783797 0.059 Uiso 1 1 calc R . . . .
O13A O 0.9199(2) 0.4225(3) 0.23442(19) 0.0415(15) Uani 0.5 1 d D U P A 1
O14A O 0.8639(2) 0.4227(3) 0.2802(2) 0.0482(16) Uani 0.5 1 d D U P A 1
O15A O 0.9309(2) -0.3506(3) 0.24118(19) 0.0407(14) Uani 0.5 1 d D U P A 1
O16A O 0.8632(2) -0.3500(3) 0.27489(18) 0.0358(13) Uani 0.5 1 d D U P A 1
C99 C 0.8920(3) 0.3924(4) 0.2578(2) 0.0318(17) Uani 0.5 1 d D U P A 1
C100 C 0.8941(6) 0.3068(5) 0.2571(4) 0.041(2) Uani 0.5 1 d D U P A 1
C101 C 0.9299(8) 0.2749(9) 0.2351(7) 0.034(3) Uani 0.5 1 d D U P A 1
H101 H 0.951422 0.306872 0.221595 0.041 Uiso 0.5 1 calc R . P A 1
C102 C 0.9340(7) 0.1954(8) 0.2329(8) 0.040(3) Uani 0.5 1 d D U P A 1
H102 H 0.958292 0.172940 0.217811 0.048 Uiso 0.5 1 calc R . P A 1
C103 C 0.9025(6) 0.1493(7) 0.2530(6) 0.041(4) Uani 0.5 1 d D U P A 1
C104 C 0.8676(9) 0.1823(9) 0.2747(8) 0.066(5) Uani 0.5 1 d D U P A 1
H104 H 0.846121 0.150899 0.288521 0.079 Uiso 0.5 1 calc R . P A 1
C105 C 0.8635(8) 0.2622(9) 0.2766(8) 0.051(3) Uani 0.5 1 d D U P A 1
H105 H 0.839248 0.284895 0.291663 0.062 Uiso 0.5 1 calc R . P A 1
C106 C 0.9074(7) 0.0654(7) 0.2495(7) 0.045(3) Uani 0.5 1 d D U P A 1
H106 H 0.933799 0.047404 0.235288 0.054 Uiso 0.5 1 calc R . P A 1
C107 C 0.8792(6) 0.0132(7) 0.2638(6) 0.040(3) Uani 0.5 1 d D U P A 1
H107 H 0.851641 0.031234 0.276524 0.048 Uiso 0.5 1 calc R . P A 1
C108 C 0.8979(3) -0.3147(4) 0.2589(2) 0.0342(17) Uani 0.5 1 d D U P A 1
C109 C 0.8964(7) -0.2292(5) 0.2589(4) 0.042(2) Uani 0.5 1 d D U P A 1
C110 C 0.9298(9) -0.1808(9) 0.2435(7) 0.047(3) Uani 0.5 1 d D U P A 1
H110 H 0.956950 -0.202195 0.231480 0.056 Uiso 0.5 1 calc R . P A 1
C111 C 0.9252(8) -0.1039(9) 0.2449(7) 0.030(3) Uani 0.5 1 d D U P A 1
H111 H 0.949024 -0.072381 0.233960 0.036 Uiso 0.5 1 calc R . P A 1
C112 C 0.8856(6) -0.0699(7) 0.2624(6) 0.039(4) Uani 0.5 1 d D U P A 1
C113 C 0.8517(8) -0.1165(8) 0.2781(9) 0.049(4) Uani 0.5 1 d D U P A 1
H113 H 0.824571 -0.095165 0.290155 0.059 Uiso 0.5 1 calc R . P A 1
C114 C 0.8575(9) -0.1938(10) 0.2761(8) 0.073(4) Uani 0.5 1 d D U P A 1
H114 H 0.833769 -0.225443 0.287077 0.088 Uiso 0.5 1 calc R . P A 1
O13B O 0.9199(2) 0.4225(3) 0.23442(19) 0.0415(15) Uani 0.5 1 d D U P A 2
O14B O 0.8639(2) 0.4227(3) 0.2802(2) 0.0482(16) Uani 0.5 1 d D U P A 2
O15B O 0.9309(2) -0.3506(3) 0.24118(19) 0.0407(14) Uani 0.5 1 d D U P A 2
O16B O 0.8632(2) -0.3500(3) 0.27489(18) 0.0358(13) Uani 0.5 1 d D U P A 2
C199 C 0.8920(3) 0.3924(4) 0.2578(2) 0.0318(17) Uani 0.5 1 d D U P A 2
C200 C 0.8900(6) 0.3069(5) 0.2602(4) 0.041(2) Uani 0.5 1 d D U P A 2
C201 C 0.8562(9) 0.2739(9) 0.2841(8) 0.051(3) Uani 0.5 1 d D U P A 2
H201 H 0.835140 0.305181 0.298391 0.062 Uiso 0.5 1 calc R . P A 2
C202 C 0.8536(9) 0.1945(8) 0.2868(9) 0.066(5) Uani 0.5 1 d D U P A 2
H202 H 0.830534 0.171681 0.302991 0.079 Uiso 0.5 1 calc R . P A 2
C203 C 0.8843(6) 0.1483(7) 0.2660(6) 0.041(4) Uani 0.5 1 d D U P A 2
C204 C 0.9176(7) 0.1826(8) 0.2426(7) 0.040(3) Uani 0.5 1 d D U P A 2
H204 H 0.938944 0.151909 0.228209 0.048 Uiso 0.5 1 calc R . P A 2
C205 C 0.9200(7) 0.2626(9) 0.2400(7) 0.034(3) Uani 0.5 1 d D U P A 2
H205 H 0.943042 0.285815 0.223847 0.041 Uiso 0.5 1 calc R . P A 2
C206 C 0.8805(7) 0.0638(7) 0.2669(7) 0.045(3) Uani 0.5 1 d D U P A 2
H206 H 0.855034 0.043052 0.281297 0.054 Uiso 0.5 1 calc R . P A 2
C207 C 0.9088(6) 0.0145(7) 0.2499(6) 0.040(3) Uani 0.5 1 d D U P A 2
H207 H 0.933664 0.034958 0.234819 0.048 Uiso 0.5 1 calc R . P A 2
C208 C 0.8979(3) -0.3147(4) 0.2589(2) 0.0342(17) Uani 0.5 1 d D U P A 2
C209 C 0.8996(7) -0.2294(5) 0.2571(4) 0.042(2) Uani 0.5 1 d D U P A 2
C210 C 0.8663(9) -0.1836(9) 0.2747(8) 0.073(4) Uani 0.5 1 d D U P A 2
H210 H 0.841207 -0.206486 0.288637 0.088 Uiso 0.5 1 calc R . P A 2
C211 C 0.8692(8) -0.1061(9) 0.2724(9) 0.049(4) Uani 0.5 1 d D U P A 2
H211 H 0.845853 -0.076093 0.284889 0.059 Uiso 0.5 1 calc R . P A 2
C212 C 0.9053(6) -0.0689(7) 0.2522(6) 0.039(4) Uani 0.5 1 d D U P A 2
C213 C 0.9387(8) -0.1135(8) 0.2346(8) 0.030(3) Uani 0.5 1 d D U P A 2
H213 H 0.963973 -0.090877 0.220711 0.036 Uiso 0.5 1 calc R . P A 2
C214 C 0.9349(9) -0.1905(9) 0.2375(7) 0.047(3) Uani 0.5 1 d D U P A 2
H214 H 0.958340 -0.220406 0.225024 0.056 Uiso 0.5 1 calc R . P A 2

loop_
_atom_site_aniso_label
_atom_site_aniso_U_11
_atom_site_aniso_U_22
_atom_site_aniso_U_33
_atom_site_aniso_U_23
_atom_site_aniso_U_13
_atom_site_aniso_U_12
Zn1 0.0305(5) 0.0335(5) 0.0263(5) 0.0021(4) 0.0129(4) 0.0008(4)
Zn2 0.0289(5) 0.0309(5) 0.0276(5) -0.0034(4) 0.0122(4) 0.0000(4)
Zn3 0.0284(5) 0.0294(5) 0.0256(5) -0.0027(4) 0.0129(4) 0.0007(4)
Zn4 0.0290(5) 0.0291(5) 0.0264(5) -0.0013(4) 0.0126(4) -0.0032(4)
S1 0.0440(14) 0.0575(15) 0.0441(14) 0.0027(12) 0.0239(11) 0.0086(11)
S2 0.0678(18) 0.085(2) 0.0719(19) -0.0329(16) 0.0476(16) -0.0214(16)
S3 0.0697(18) 0.0786(19) 0.0499(15) -0.0213(14) 0.0363(14) -0.0231(15)
S4 0.0463(14) 0.0579(15) 0.0462(14) 0.0008(12) 0.0309(11) 0.0040(12)
N1 0.040(4) 0.029(4) 0.042(4) 0.004(3) 0.021(3) 0.005(3)
N2 0.040(4) 0.036(4) 0.034(4) -0.010(3) 0.025(3) -0.002(3)
N3 0.032(4) 0.050(5) 0.028(4) -0.004(3) 0.011(3) -0.008(3)
N4 0.037(4) 0.034(4) 0.033(4) 0.000(3) 0.015(3) -0.005(3)
C1 0.059(6) 0.021(5) 0.041(5) -0.007(4) 0.013(5) 0.005(4)
C2 0.053(6) 0.048(6) 0.043(5) -0.001(5) 0.034(5) 0.019(5)
C3 0.038(5) 0.044(5) 0.037(5) -0.007(4) 0.022(4) -0.001(4)
C4 0.102(9) 0.043(6) 0.066(7) 0.016(5) 0.063(7) 0.015(6)
C5 0.092(8) 0.040(6) 0.054(6) -0.007(5) 0.050(6) 0.014(5)
C6 0.036(5) 0.043(5) 0.048(6) 0.002(5) 0.024(4) 0.005(4)
C7 0.051(6) 0.043(5) 0.043(5) 0.001(4) 0.036(5) -0.001(4)
C8 0.045(5) 0.042(5) 0.044(5) -0.005(4) 0.028(4) -0.004(4)
C9 0.039(5) 0.049(6) 0.045(5) 0.010(4) 0.028(4) 0.009(4)
C10 0.055(6) 0.053(6) 0.050(6) -0.001(5) 0.032(5) 0.011(5)
C11 0.067(7) 0.049(6) 0.037(5) 0.005(4) 0.027(5) 0.007(5)
C12 0.062(6) 0.055(6) 0.057(6) 0.011(5) 0.036(5) 0.016(5)
C13 0.063(7) 0.081(8) 0.067(7) 0.026(6) 0.032(6) 0.007(6)
C14 0.088(8) 0.075(8) 0.062(7) 0.022(6) 0.056(6) 0.025(6)
C15 0.060(6) 0.042(5) 0.046(6) -0.002(4) 0.034(5) 0.008(5)
C16 0.050(6) 0.065(7) 0.039(6) -0.018(5) 0.019(5) -0.003(5)
C17 0.062(7) 0.093(8) 0.030(5) -0.020(5) 0.020(5) -0.019(6)
C18 0.064(7) 0.029(5) 0.050(6) -0.006(4) 0.034(5) -0.004(4)
C19 0.039(5) 0.061(6) 0.062(7) -0.023(5) 0.026(5) -0.011(5)
C20 0.036(5) 0.056(6) 0.044(5) -0.018(5) 0.017(4) -0.013(4)
C21 0.054(6) 0.046(6) 0.053(6) -0.008(5) 0.034(5) -0.006(5)
C22 0.055(6) 0.047(6) 0.058(6) -0.008(5) 0.040(5) 0.000(5)
C23 0.053(6) 0.052(6) 0.052(6) 0.002(5) 0.031(5) -0.004(5)
C24 0.068(7) 0.070(7) 0.072(7) -0.025(6) 0.054(6) -0.016(6)
C25 0.091(9) 0.084(9) 0.113(10) -0.067(8) 0.066(8) -0.026(7)
C26 0.044(5) 0.053(6) 0.040(6) 0.001(5) 0.018(4) -0.013(4)
C27 0.062(7) 0.061(7) 0.036(5) -0.011(5) 0.023(5) -0.009(5)
C28 0.041(6) 0.064(6) 0.038(5) -0.006(5) 0.022(4) -0.015(5)
C29 0.041(5) 0.071(7) 0.042(6) -0.018(5) 0.020(5) -0.014(5)
C30 0.044(6) 0.059(6) 0.034(5) -0.011(4) 0.023(4) -0.005(5)
C31 0.059(7) 0.073(7) 0.036(5) -0.015(5) 0.030(5) -0.004(5)
C32 0.055(6) 0.069(7) 0.041(5) -0.002(5) 0.034(5) -0.006(5)
C33 0.066(7) 0.049(6) 0.050(6) 0.004(5) 0.046(6) 0.016(5)
C34 0.076(7) 0.073(8) 0.058(7) -0.021(6) 0.050(6) -0.025(6)
C35 0.092(8) 0.053(6) 0.062(7) -0.018(5) 0.057(6) -0.016(6)
C36 0.080(7) 0.042(6) 0.051(6) -0.001(5) 0.044(6) 0.011(5)
C37 0.085(8) 0.055(7) 0.070(7) 0.006(6) 0.048(6) 0.019(6)
C38 0.092(9) 0.075(8) 0.063(7) 0.017(6) 0.036(7) 0.028(7)
C39 0.071(7) 0.056(6) 0.060(7) 0.004(5) 0.039(6) 0.013(5)
C40 0.070(7) 0.044(6) 0.048(6) -0.005(5) 0.042(5) 0.007(5)
C41 0.041(5) 0.036(5) 0.046(5) 0.011(4) 0.021(4) 0.013(4)
C42 0.046(6) 0.062(7) 0.040(5) 0.003(5) 0.025(4) 0.009(5)
C43 0.040(5) 0.052(6) 0.051(6) -0.011(5) 0.030(5) -0.007(4)
C44 0.102(9) 0.047(6) 0.080(8) 0.009(6) 0.074(7) 0.012(6)
C45 0.091(8) 0.052(7) 0.071(7) -0.005(6) 0.061(7) 0.005(6)
C46 0.046(5) 0.045(5) 0.041(5) -0.001(4) 0.032(4) 0.008(4)
C47 0.058(6) 0.057(6) 0.056(6) -0.002(5) 0.042(5) -0.001(5)
C48 0.044(5) 0.056(6) 0.048(6) -0.011(5) 0.033(5) -0.004(5)
C49 0.049(6) 0.054(6) 0.045(5) -0.004(5) 0.033(5) -0.004(5)
C50 0.042(5) 0.067(7) 0.046(6) -0.004(5) 0.026(5) -0.003(5)
O1 0.030(3) 0.071(4) 0.028(3) 0.006(3) 0.004(3) -0.002(3)
O2 0.036(3) 0.059(4) 0.028(3) -0.015(3) 0.006(3) -0.001(3)
O3 0.034(3) 0.058(4) 0.026(3) -0.008(3) 0.005(3) -0.003(3)
O4 0.027(3) 0.089(5) 0.030(3) -0.005(3) 0.005(3) 0.000(3)
C51 0.036(5) 0.041(5) 0.025(5) -0.002(4) 0.012(4) 0.001(4)
C52 0.036(5) 0.042(5) 0.039(5) -0.003(4) 0.009(4) -0.002(4)
C53 0.041(6) 0.108(9) 0.028(5) 0.004(5) 0.007(4) 0.007(6)
C54 0.050(6) 0.088(8) 0.026(5) -0.004(5) 0.007(5) 0.000(5)
C55 0.046(6) 0.065(7) 0.037(5) -0.004(5) 0.006(5) -0.009(5)
C56 0.031(5) 0.083(8) 0.042(6) -0.007(5) 0.003(4) -0.009(5)
C57 0.038(5) 0.048(6) 0.037(5) -0.008(4) 0.011(4) 0.006(4)
C58 0.058(7) 0.079(8) 0.036(6) 0.002(5) 0.008(5) -0.004(6)
C59 0.045(6) 0.100(9) 0.026(5) -0.001(5) 0.000(4) -0.010(6)
C60 0.036(5) 0.032(5) 0.030(5) -0.006(4) 0.005(4) -0.001(4)
C61 0.043(5) 0.034(5) 0.031(5) 0.003(4) 0.012(4) 0.002(4)
C62 0.039(6) 0.090(8) 0.031(5) -0.017(5) 0.005(4) 0.009(5)
C63 0.033(5) 0.097(8) 0.040(6) 0.000(6) -0.001(5) 0.000(5)
C64 0.056(6) 0.071(7) 0.027(5) 0.002(5) 0.006(5) -0.009(5)
C65 0.043(6) 0.118(10) 0.033(6) -0.003(6) 0.011(5) -0.020(6)
C66 0.037(5) 0.100(8) 0.027(5) -0.006(5) 0.004(4) -0.009(5)
O5 0.037(3) 0.062(4) 0.029(3) -0.003(3) 0.004(3) 0.015(3)
O6 0.034(4) 0.074(5) 0.035(3) 0.010(3) 0.004(3) -0.001(3)
O7 0.033(3) 0.064(4) 0.030(3) 0.010(3) 0.010(3) 0.004(3)
O8 0.038(3) 0.071(4) 0.028(3) -0.001(3) 0.007(3) 0.006(3)
C67 0.041(6) 0.023(4) 0.036(5) -0.005(4) 0.007(4) 0.001(4)
C68 0.041(5) 0.037(5) 0.038(5) 0.004(4) 0.010(4) 0.005(4)
C69 0.041(6) 0.093(8) 0.047(6) -0.003(6) 0.007(5) 0.007(6)
C70 0.034(6) 0.091(8) 0.051(6) 0.007(6) -0.003(5) 0.011(5)
C71 0.045(6) 0.077(8) 0.037(6) 0.001(5) -0.001(5) 0.001(5)
C72 0.062(8) 0.125(11) 0.041(6) 0.024(7) 0.003(6) 0.003(7)
C73 0.045(6) 0.131(11) 0.041(6) 0.008(6) 0.010(5) -0.015(6)
C74 0.067(8) 0.102(9) 0.040(6) 0.008(6) 0.007(6) -0.012(7)
C75 0.055(7) 0.085(8) 0.043(6) -0.002(6) 0.002(5) 0.011(6)
C76 0.047(6) 0.032(5) 0.024(5) -0.007(4) 0.009(4) 0.008(4)
C77 0.039(5) 0.054(6) 0.028(5) -0.003(4) 0.007(4) 0.002(4)
C78 0.038(5) 0.083(8) 0.038(6) -0.007(5) 0.013(5) -0.011(5)
C79 0.050(6) 0.090(8) 0.025(5) 0.000(5) 0.005(5) -0.002(6)
C80 0.047(6) 0.090(8) 0.028(5) 0.007(5) 0.000(4) 0.003(5)
C81 0.037(5) 0.056(6) 0.059(7) 0.001(5) 0.011(5) 0.006(5)
C82 0.045(6) 0.058(6) 0.031(5) 0.008(4) 0.006(4) 0.005(5)
O9 0.045(2) 0.046(2) 0.044(2) -0.0123(19) 0.0165(19) 0.0154(19)
O10 0.033(2) 0.027(2) 0.044(2) 0.0126(18) 0.0154(18) -0.0098(17)
O11 0.052(4) 0.010(3) 0.050(4) -0.005(2) 0.019(3) 0.000(3)
O12 0.064(4) 0.033(3) 0.056(4) 0.009(3) 0.039(3) -0.016(3)
C83 0.058(6) 0.033(4) 0.048(5) 0.000(4) 0.018(4) 0.001(4)
C84 0.053(6) 0.043(4) 0.063(6) 0.000(5) 0.035(5) 0.005(4)
C85 0.043(5) 0.032(4) 0.051(5) 0.006(4) 0.026(4) 0.001(4)
C86 0.058(6) 0.031(4) 0.055(6) -0.007(4) 0.039(5) -0.002(4)
C87 0.082(6) 0.051(5) 0.097(7) 0.001(5) 0.063(5) -0.008(4)
C88 0.103(7) 0.058(5) 0.136(8) 0.002(6) 0.092(6) -0.002(5)
C89 0.102(7) 0.072(5) 0.147(9) 0.000(6) 0.088(7) -0.004(5)
C90 0.095(9) 0.033(6) 0.154(12) -0.005(7) 0.101(9) -0.001(6)
C91 0.057(7) 0.055(7) 0.072(7) 0.011(6) 0.032(6) 0.007(5)
C92 0.041(5) 0.029(5) 0.025(4) -0.008(4) 0.009(4) 0.008(4)
C93 0.035(5) 0.031(5) 0.045(5) -0.008(4) 0.011(4) 0.004(4)
C94 0.034(5) 0.033(5) 0.034(5) -0.009(4) 0.018(4) -0.011(4)
C95 0.043(5) 0.042(6) 0.059(6) -0.010(5) 0.034(5) -0.012(4)
C96 0.041(5) 0.047(6) 0.056(6) 0.004(5) 0.019(5) -0.012(5)
C97 0.062(7) 0.053(7) 0.116(10) 0.008(6) 0.059(7) 0.015(5)
C98 0.060(6) 0.031(5) 0.071(7) -0.002(5) 0.046(5) 0.001(4)
O13A 0.068(4) 0.012(3) 0.048(4) -0.001(2) 0.021(3) -0.017(3)
O14A 0.066(4) 0.016(3) 0.070(4) -0.004(3) 0.031(3) 0.016(3)
O15A 0.029(3) 0.046(3) 0.053(4) 0.021(3) 0.021(3) -0.006(2)
O16A 0.0388(18) 0.0315(19) 0.0395(19) -0.0086(15) 0.0140(15) 0.0083(14)
C99 0.036(4) 0.022(3) 0.037(4) 0.001(3) 0.008(3) -0.001(3)
C100 0.051(5) 0.017(3) 0.056(6) -0.003(4) 0.015(4) -0.008(3)
C101 0.042(7) 0.022(5) 0.036(6) -0.004(4) 0.003(4) -0.011(5)
C102 0.038(11) 0.025(5) 0.057(10) 0.003(6) 0.013(6) -0.007(5)
C103 0.041(11) 0.023(4) 0.063(11) 0.000(5) 0.023(6) -0.003(5)
C104 0.083(12) 0.017(5) 0.119(15) -0.006(7) 0.067(8) -0.007(6)
C105 0.080(8) 0.013(5) 0.073(9) -0.003(5) 0.042(6) -0.006(5)
C106 0.058(9) 0.021(4) 0.069(10) 0.007(6) 0.041(7) 0.007(6)
C107 0.043(8) 0.020(4) 0.065(9) -0.007(6) 0.029(6) -0.004(5)
C108 0.039(4) 0.026(3) 0.037(4) -0.004(3) 0.007(3) -0.002(3)
C109 0.051(5) 0.029(3) 0.042(5) -0.003(4) 0.004(4) -0.002(3)
C110 0.065(7) 0.022(4) 0.055(7) -0.016(5) 0.019(5) -0.004(4)
C111 0.053(10) 0.017(4) 0.025(10) -0.013(5) 0.022(5) -0.004(4)
C112 0.055(12) 0.017(4) 0.059(10) -0.011(5) 0.039(7) -0.008(5)
C113 0.054(12) 0.020(5) 0.085(10) -0.004(6) 0.044(8) -0.013(6)
C114 0.080(9) 0.026(5) 0.129(10) -0.004(6) 0.055(8) -0.005(5)
O13B 0.068(4) 0.012(3) 0.048(4) -0.001(2) 0.021(3) -0.017(3)
O14B 0.066(4) 0.016(3) 0.070(4) -0.004(3) 0.031(3) 0.016(3)
O15B 0.029(3) 0.046(3) 0.053(4) 0.021(3) 0.021(3) -0.006(2)
O16B 0.0388(18) 0.0315(19) 0.0395(19) -0.0086(15) 0.0140(15) 0.0083(14)
C199 0.036(4) 0.022(3) 0.037(4) 0.001(3) 0.008(3) -0.001(3)
C200 0.051(5) 0.017(3) 0.056(6) -0.003(4) 0.015(4) -0.008(3)
C201 0.080(8) 0.013(5) 0.073(9) -0.003(5) 0.042(6) -0.006(5)
C202 0.083(12) 0.017(5) 0.119(15) -0.006(7) 0.067(8) -0.007(6)
C203 0.041(11) 0.023(4) 0.063(11) 0.000(5) 0.023(6) -0.003(5)
C204 0.038(11) 0.025(5) 0.057(10) 0.003(6) 0.013(6) -0.007(5)
C205 0.042(7) 0.022(5) 0.036(6) -0.004(4) 0.003(4) -0.011(5)
C206 0.058(9) 0.021(4) 0.069(10) 0.007(6) 0.041(7) 0.007(6)
C207 0.043(8) 0.020(4) 0.065(9) -0.007(6) 0.029(6) -0.004(5)
C208 0.039(4) 0.026(3) 0.037(4) -0.004(3) 0.007(3) -0.002(3)
C209 0.051(5) 0.029(3) 0.042(5) -0.003(4) 0.004(4) -0.002(3)
C210 0.080(9) 0.026(5) 0.129(10) -0.004(6) 0.055(8) -0.005(5)
C211 0.054(12) 0.020(5) 0.085(10) -0.004(6) 0.044(8) -0.013(6)
C212 0.055(12) 0.017(4) 0.059(10) -0.011(5) 0.039(7) -0.008(5)
C213 0.053(10) 0.017(4) 0.025(10) -0.013(5) 0.022(5) -0.004(4)
C214 0.065(7) 0.022(4) 0.055(7) -0.016(5) 0.019(5) -0.004(4)

loop_
_atom_type_symbol
_atom_type_description
_atom_type_scat_dispersion_real
_atom_type_scat_dispersion_imag
_atom_type_scat_source
C C 0.0033 0.0016 'International Tables Vol C Tables 4.2.6.8 and 6.1.1.4'
H H 0.0000 0.0000 'International Tables Vol C Tables 4.2.6.8 and 6.1.1.4'
N N 0.0061 0.0033 'International Tables Vol C Tables 4.2.6.8 and 6.1.1.4'
O O 0.0106 0.0060 'International Tables Vol C Tables 4.2.6.8 and 6.1.1.4'
S S 0.1246 0.1234 'International Tables Vol C Tables 4.2.6.8 and 6.1.1.4'
Zn Zn 0.2839 1.4301 'International Tables Vol C Tables 4.2.6.8 and 6.1.1.4'

loop_
_geom_angle_atom_site_label_1
_geom_angle_atom_site_label_2
_geom_angle_atom_site_label_3
_geom_angle
_geom_angle_site_symmetry_1
_geom_angle_site_symmetry_3
N1 Zn1 Zn2 164.4(2) . .
N1 Zn1 O1 92.4(2) . .
N1 Zn1 O5 113.1(3) . .
N1 Zn1 O11 96.7(2) . 1_565
O1 Zn1 Zn2 72.01(15) . .
O1 Zn1 O11 88.8(2) . 1_565
O5 Zn1 Zn2 82.47(16) . .
O5 Zn1 O1 154.5(2) . .
O5 Zn1 O11 89.1(2) . 1_565
O9 Zn1 Zn2 80.08(16) . .
O9 Zn1 N1 99.5(2) . .
O9 Zn1 O1 88.6(2) . .
O9 Zn1 O5 86.4(2) . .
O9 Zn1 O11 163.7(2) . 1_565
O11 Zn1 Zn2 83.75(15) 1_565 .
N3 Zn2 Zn1 170.7(2) . .
N3 Zn2 O2 99.7(2) . .
N3 Zn2 O6 97.3(3) . .
N3 Zn2 O12 97.7(3) . 1_565
O2 Zn2 Zn1 86.68(15) . .
O2 Zn2 O6 163.0(2) . .
O2 Zn2 O12 88.9(2) . 1_565
O6 Zn2 Zn1 76.52(17) . .
O6 Zn2 O12 89.5(3) . 1_565
O10 Zn2 Zn1 80.02(15) . .
O10 Zn2 N3 106.8(2) . .
O10 Zn2 O2 88.4(2) . .
O10 Zn2 O6 86.1(2) . .
O10 Zn2 O12 155.5(2) . 1_565
O12 Zn2 Zn1 75.53(16) 1_565 .
N4 Zn3 Zn4 166.51(19) 1_654 .
N4 Zn3 O13A 102.6(2) 1_654 .
N4 Zn3 O13B 102.6(2) 1_654 .
O3 Zn3 Zn4 82.64(15) 1_655 .
O3 Zn3 N4 110.6(2) 1_655 1_654
O3 Zn3 O7 156.2(2) 1_655 1_554
O3 Zn3 O13A 87.1(2) 1_655 .
O3 Zn3 O13B 87.1(2) 1_655 .
O7 Zn3 Zn4 73.52(15) 1_554 .
O7 Zn3 N4 93.2(2) 1_554 1_654
O7 Zn3 O13A 89.3(2) 1_554 .
O7 Zn3 O13B 89.3(2) 1_554 .
O13A Zn3 Zn4 80.00(16) . .
O15A Zn3 Zn4 81.39(14) 1_565 .
O15A Zn3 N4 96.2(2) 1_565 1_654
O15A Zn3 O3 87.4(2) 1_565 1_655
O15A Zn3 O7 88.4(2) 1_565 1_554
O15A Zn3 O13A 161.1(2) 1_565 .
O13B Zn3 Zn4 80.00(16) . .
N2 Zn4 Zn3 169.70(19) . .
N2 Zn4 O4 99.2(3) . 1_655
N2 Zn4 O8 98.9(3) . 1_554
N2 Zn4 O14A 109.5(2) . .
N2 Zn4 O14B 109.5(2) . .
O4 Zn4 Zn3 76.55(15) 1_655 .
O4 Zn4 O8 161.7(2) 1_655 1_554
O4 Zn4 O14A 87.8(3) 1_655 .
O4 Zn4 O14B 87.8(3) 1_655 .
O8 Zn4 Zn3 85.18(16) 1_554 .
O8 Zn4 O14A 88.5(3) 1_554 .
O8 Zn4 O14B 88.5(3) 1_554 .
O14A Zn4 Zn3 79.94(16) . .
O16A Zn4 Zn3 77.32(14) 1_565 .
O16A Zn4 N2 93.3(2) 1_565 .
O16A Zn4 O4 88.0(2) 1_565 1_655
O16A Zn4 O8 88.6(2) 1_565 1_554
O16A Zn4 O14A 157.2(2) 1_565 .
O14B Zn4 Zn3 79.94(16) . .
C9 S1 C6 92.8(4) . .
C21 S2 C24 91.2(5) . .
C34 S3 C31 91.9(5) . .
C49 S4 C46 92.0(4) . .
C1 N1 Zn1 124.5(6) . .
C5 N1 Zn1 117.2(5) . .
C5 N1 C1 117.7(7) . .
C16 N2 Zn4 122.6(6) . .
C16 N2 C20 117.1(7) . .
C20 N2 Zn4 119.6(5) . .
C26 N3 Zn2 121.4(6) . .
C30 N3 Zn2 120.7(5) . .
C30 N3 C26 117.9(7) . .
C41 N4 Zn3 125.0(6) . 1_456
C41 N4 C45 118.8(7) . .
C45 N4 Zn3 115.7(6) . 1_456
N1 C1 H1 118.7 . .
N1 C1 C2 122.5(8) . .
C2 C1 H1 118.7 . .
C1 C2 H2 119.7 . .
C3 C2 C1 120.6(8) . .
C3 C2 H2 119.7 . .
C2 C3 C4 116.4(7) . .
C2 C3 C6 123.6(8) . .
C4 C3 C6 119.9(8) . .
C3 C4 H4 119.6 . .
C5 C4 C3 120.9(8) . .
C5 C4 H4 119.6 . .
N1 C5 C4 121.8(8) . .
N1 C5 H5 119.1 . .
C4 C5 H5 119.1 . .
C3 C6 S1 121.0(7) . .
C7 C6 S1 110.8(6) . .
C7 C6 C3 128.1(8) . .
C6 C7 H7 123.8 . .
C6 C7 C8 112.4(8) . .
C8 C7 H7 123.8 . .
C9 C8 C7 111.7(8) . .
C9 C8 C11 128.5(8) . .
C11 C8 C7 119.7(8) . .
C8 C9 S1 112.2(6) . .
C8 C9 C10 129.0(8) . .
C10 C9 S1 118.6(6) . .
C9 C10 H10A 109.5 . .
C9 C10 H10B 109.5 . .
C9 C10 H10C 109.5 . .
H10A C10 H10B 109.5 . .
H10A C10 H10C 109.5 . .
H10B C10 H10C 109.5 . .
C8 C11 C12 120.8(8) . .
C15 C11 C8 128.7(9) . .
C15 C11 C12 110.4(8) . .
C11 C12 H12A 111.0 . .
C11 C12 H12B 111.0 . .
C11 C12 C13 103.9(7) . .
H12A C12 H12B 109.0 . .
C13 C12 H12A 111.0 . .
C13 C12 H12B 111.0 . .
C12 C13 H13A 110.9 . .
C12 C13 H13B 110.9 . .
H13A C13 H13B 108.9 . .
C14 C13 C12 104.4(8) . .
C14 C13 H13A 110.9 . .
C14 C13 H13B 110.9 . .
C13 C14 H14A 110.6 . .
C13 C14 H14B 110.6 . .
H14A C14 H14B 108.8 . .
C15 C14 C13 105.5(8) . .
C15 C14 H14A 110.6 . .
C15 C14 H14B 110.6 . .
C11 C15 C14 111.5(8) . .
C11 C15 C23 127.3(9) . .
C23 C15 C14 121.2(8) . .
N2 C16 H16 118.4 . .
N2 C16 C17 123.3(9) . .
C17 C16 H16 118.4 . .
C16 C17 H17 120.1 . .
C16 C17 C18 119.9(9) . .
C18 C17 H17 120.1 . .
C17 C18 C21 123.6(8) . .
C19 C18 C17 116.0(8) . .
C19 C18 C21 120.4(9) . .
C18 C19 H19 119.5 . .
C20 C19 C18 121.1(9) . .
C20 C19 H19 119.5 . .
N2 C20 C19 122.5(8) . .
N2 C20 H20 118.8 . .
C19 C20 H20 118.8 . .
C18 C21 S2 120.9(7) . .
C22 C21 S2 111.3(7) . .
C22 C21 C18 127.7(9) . .
C21 C22 H22 122.8 . .
C21 C22 C23 114.5(9) . .
C23 C22 H22 122.8 . .
C22 C23 C15 125.4(9) . .
C24 C23 C15 124.0(8) . .
C24 C23 C22 110.5(9) . .
C23 C24 S2 112.5(7) . .
C23 C24 C25 129.1(9) . .
C25 C24 S2 118.3(8) . .
C24 C25 H25A 109.5 . .
C24 C25 H25B 109.5 . .
C24 C25 H25C 109.5 . .
H25A C25 H25B 109.5 . .
H25A C25 H25C 109.5 . .
H25B C25 H25C 109.5 . .
N3 C26 H26 119.0 . .
N3 C26 C27 122.1(8) . .
C27 C26 H26 119.0 . .
C26 C27 H27 119.8 . .
C28 C27 C26 120.4(9) . .
C28 C27 H27 119.8 . .
C27 C28 C29 116.7(8) . .
C27 C28 C31 123.0(8) . .
C29 C28 C31 120.3(8) . .
C28 C29 H29 119.8 . .
C28 C29 C30 120.4(9) . .
C30 C29 H29 119.8 . .
N3 C30 C29 122.5(8) . .
N3 C30 H30 118.7 . .
C29 C30 H30 118.7 . .
C28 C31 S3 121.9(7) . .
C32 C31 S3 110.2(6) . .
C32 C31 C28 127.9(8) . .
C31 C32 H32 123.3 . .
C31 C32 C33 113.4(9) . .
C33 C32 H32 123.3 . .
C32 C33 C36 120.6(9) . .
C34 C33 C32 113.4(9) . .
C34 C33 C36 126.0(8) . .
C33 C34 S3 111.1(7) . .
C33 C34 C35 130.4(9) . .
C35 C34 S3 118.5(9) . .
C34 C35 H35A 109.5 . .
C34 C35 H35B 109.5 . .
C34 C35 H35C 109.5 . .
H35A C35 H35B 109.5 . .
H35A C35 H35C 109.5 . .
H35B C35 H35C 109.5 . .
C33 C36 C37 121.0(8) . .
C40 C36 C33 127.7(9) . .
C40 C36 C37 111.2(9) . .
C36 C37 H37A 110.9 . .
C36 C37 H37B 110.9 . .
H37A C37 H37B 108.9 . .
C38 C37 C36 104.5(8) . .
C38 C37 H37A 110.9 . .
C38 C37 H37B 110.9 . .
C37 C38 H38A 110.5 . .
C37 C38 H38B 110.5 . .
C37 C38 C39 106.4(9) . .
H38A C38 H38B 108.6 . .
C39 C38 H38A 110.5 . .
C39 C38 H38B 110.5 . .
C38 C39 H39A 111.1 . .
C38 C39 H39B 111.1 . .
H39A C39 H39B 109.1 . .
C40 C39 C38 103.1(8) . .
C40 C39 H39A 111.1 . .
C40 C39 H39B 111.1 . .
C36 C40 C39 109.8(8) . .
C36 C40 C48 129.6(9) . .
C48 C40 C39 120.4(8) . .
N4 C41 H41 119.1 . .
N4 C41 C42 121.9(8) . .
C42 C41 H41 119.1 . .
C41 C42 H42 119.2 . .
C43 C42 C41 121.5(8) . .
C43 C42 H42 119.2 . .
C42 C43 C44 116.7(8) . .
C42 C43 C46 124.6(8) . .
C44 C43 C46 118.6(8) . .
C43 C44 H44 120.6 . .
C43 C44 C45 118.8(9) . .
C45 C44 H44 120.6 . .
N4 C45 C44 122.2(9) . .
N4 C45 H45 118.9 . .
C44 C45 H45 118.9 . .
C43 C46 S4 120.8(7) . .
C47 C46 S4 110.6(6) . .
C47 C46 C43 128.5(8) . .
C46 C47 H47 122.9 . .
C46 C47 C48 114.2(9) . .
C48 C47 H47 122.9 . .
C47 C48 C40 121.4(8) . .
C49 C48 C40 127.5(7) . .
C49 C48 C47 110.9(8) . .
C48 C49 S4 112.2(6) . .
C48 C49 C50 129.0(8) . .
C50 C49 S4 118.7(7) . .
C49 C50 H50A 109.5 . .
C49 C50 H50B 109.5 . .
C49 C50 H50C 109.5 . .
H50A C50 H50B 109.5 . .
H50A C50 H50C 109.5 . .
H50B C50 H50C 109.5 . .
C51 O1 Zn1 137.7(5) . .
C51 O2 Zn2 118.5(5) . .
C60 O3 Zn3 122.8(5) . 1_455
C60 O4 Zn4 131.7(5) . 1_455
O1 C51 C52 117.3(6) . .
O2 C51 O1 125.0(7) . .
O2 C51 C52 117.7(6) . .
C53 C52 C51 119.3(7) . .
C57 C52 C51 120.6(7) . .
C57 C52 C53 120.1(7) . .
C52 C53 H53 119.9 . .
C52 C53 C54 120.2(8) . .
C54 C53 H53 119.9 . .
C53 C54 H54 120.1 . .
C55 C54 C53 119.9(8) . .
C55 C54 H54 120.1 . .
C54 C55 C58 118.8(8) . .
C56 C55 C54 118.9(7) . .
C56 C55 C58 122.2(8) . .
C55 C56 H56 119.3 . .
C55 C56 C57 121.4(8) . .
C57 C56 H56 119.3 . .
C52 C57 C56 119.3(8) . .
C52 C57 H57 120.3 . .
C56 C57 H57 120.3 . .
C55 C58 H58 116.9 . .
C59 C58 C55 126.2(8) . .
C59 C58 H58 116.9 . .
C58 C59 H59 115.8 . .
C58 C59 C64 128.5(8) . .
C64 C59 H59 115.8 . .
O3 C60 C61 117.6(6) . .
O4 C60 O3 125.5(7) . .
O4 C60 C61 116.9(6) . .
C62 C61 C60 122.0(7) . .
C62 C61 C66 117.1(7) . .
C66 C61 C60 120.8(7) . .
C61 C62 H62 119.3 . .
C63 C62 C61 121.3(8) . .
C63 C62 H62 119.3 . .
C62 C63 H63 119.8 . .
C62 C63 C64 120.4(8) . .
C64 C63 H63 119.8 . .
C63 C64 C59 122.4(8) . .
C65 C64 C59 119.4(8) . .
C65 C64 C63 118.2(7) . .
C64 C65 H65 119.8 . .
C66 C65 C64 120.3(8) . .
C66 C65 H65 119.8 . .
C61 C66 H66 118.7 . .
C65 C66 C61 122.6(8) . .
C65 C66 H66 118.7 . .
C67 O5 Zn1 124.3(5) . .
C67 O6 Zn2 132.1(6) . .
C76 O7 Zn3 135.6(5) . 1_556
C76 O8 Zn4 120.5(5) . 1_556
O5 C67 C68 118.1(8) . .
O6 C67 O5 124.3(8) . .
O6 C67 C68 117.6(8) . .
C69 C68 C67 121.7(8) . .
C73 C68 C67 120.5(8) . .
C73 C68 C69 117.7(9) . .
C68 C69 H69 119.9 . .
C70 C69 C68 120.2(9) . .
C70 C69 H69 119.9 . .
C69 C70 H70 119.1 . .
C71 C70 C69 121.7(9) . .
C71 C70 H70 119.1 . .
C70 C71 C74 122.6(9) . .
C72 C71 C70 118.1(9) . .
C72 C71 C74 119.3(9) . .
C71 C72 H72 119.2 . .
C71 C72 C73 121.7(10) . .
C73 C72 H72 119.2 . .
C68 C73 H73 119.8 . .
C72 C73 C68 120.5(10) . .
C72 C73 H73 119.8 . .
C71 C74 H74 117.1 . .
C75 C74 C71 125.9(10) . .
C75 C74 H74 117.1 . .
C74 C75 H75 116.6 . .
C74 C75 C80 126.8(10) . .
C80 C75 H75 116.6 . .
O7 C76 C77 117.6(7) . .
O8 C76 O7 124.0(7) . .
O8 C76 C77 118.3(8) . .
C78 C77 C76 121.7(8) . .
C78 C77 C82 118.0(8) . .
C82 C77 C76 120.3(8) . .
C77 C78 H78 119.2 . .
C79 C78 C77 121.5(9) . .
C79 C78 H78 119.2 . .
C78 C79 H79 119.7 . .
C78 C79 C80 120.5(9) . .
C80 C79 H79 119.7 . .
C79 C80 C75 118.0(9) . .
C79 C80 C81 118.5(8) . .
C81 C80 C75 123.4(9) . .
C80 C81 H81 119.8 . .
C82 C81 C80 120.5(9) . .
C82 C81 H81 119.8 . .
C77 C82 H82 119.6 . .
C81 C82 C77 120.7(8) . .
C81 C82 H82 119.7 . .
C83 O9 Zn1 130.9(5) . .
C83 O10 Zn2 131.6(5) . .
C92 O11 Zn1 119.6(5) . 1_545
C92 O12 Zn2 132.5(5) . 1_545
O9 C83 O10 117.3(7) . .
O9 C83 C84 119.1(8) . .
O10 C83 C84 123.6(8) . .
C85 C84 C83 125.9(8) . .
C89 C84 C83 121.6(9) . .
C89 C84 C85 112.5(9) . .
C84 C85 H85 116.8 . .
C86 C85 C84 126.4(8) . .
C86 C85 H85 116.8 . .
C85 C86 H86 119.8 . .
C85 C86 C87 120.4(8) . .
C87 C86 H86 119.8 . .
C86 C87 C90 123.5(9) . .
C88 C87 C86 115.2(10) . .
C88 C87 C90 121.3(9) . .
C87 C88 H88 117.8 . .
C89 C88 C87 124.4(10) . .
C89 C88 H88 117.8 . .
C84 C89 H89 119.5 . .
C88 C89 C84 121.0(11) . .
C88 C89 H89 119.5 . .
C87 C90 H90 116.4 . .
C91 C90 C87 127.3(10) . .
C91 C90 H90 116.4 . .
C90 C91 H91 116.1 . .
C90 C91 C96 127.8(9) . .
C96 C91 H91 116.1 . .
O11 C92 C93 114.6(7) . .
O12 C92 O11 128.5(8) . .
O12 C92 C93 116.9(7) . .
C94 C93 C92 121.7(7) . .
C98 C93 C92 120.9(8) . .
C98 C93 C94 117.3(8) . .
C93 C94 H94 119.0 . .
C95 C94 C93 122.0(7) . .
C95 C94 H94 119.0 . .
C94 C95 H95 119.5 . .
C94 C95 C96 120.9(8) . .
C96 C95 H95 119.5 . .
C95 C96 C91 120.2(8) . .
C95 C96 C97 117.8(9) . .
C97 C96 C91 122.0(9) . .
C96 C97 H97 119.6 . .
C98 C97 C96 120.9(9) . .
C98 C97 H97 119.6 . .
C93 C98 H98 119.5 . .
C97 C98 C93 121.0(8) . .
C97 C98 H98 119.5 . .
C99 O13A Zn3 125.2(5) . .
C99 O14A Zn4 124.9(5) . .
C108 O15A Zn3 126.5(4) . 1_545
C108 O16A Zn4 131.2(5) . 1_545
O13A C99 C100 112.7(9) . .
O14A C99 O13A 129.5(7) . .
O14A C99 C100 117.7(9) . .
C101 C100 C99 116.0(13) . .
C105 C100 C99 122.9(14) . .
C105 C100 C101 121.1(11) . .
C100 C101 H101 120.3 . .
C100 C101 C102 119.3(14) . .
C102 C101 H101 120.3 . .
C101 C102 H102 120.1 . .
C103 C102 C101 119.8(14) . .
C103 C102 H102 120.1 . .
C102 C103 C106 118.3(11) . .
C104 C103 C102 119.6(11) . .
C104 C103 C106 122.0(12) . .
C103 C104 H104 119.8 . .
C103 C104 C105 120.3(14) . .
C105 C104 H104 119.8 . .
C100 C105 C104 119.8(14) . .
C100 C105 H105 120.1 . .
C104 C105 H105 120.1 . .
C103 C106 H106 116.5 . .
C107 C106 C103 127.0(13) . .
C107 C106 H106 116.5 . .
C106 C107 H107 116.5 . .
C106 C107 C112 127.0(12) . .
C112 C107 H107 116.5 . .
O15A C108 O16A 122.1(6) . .
O15A C108 C109 120.6(10) . .
O16A C108 C109 117.2(10) . .
C110 C109 C108 126.5(14) . .
C110 C109 C114 115.8(11) . .
C114 C109 C108 117.7(14) . .
C109 C110 H110 119.0 . .
C111 C110 C109 122.1(15) . .
C111 C110 H110 119.0 . .
C110 C111 H111 119.6 . .
C110 C111 C112 120.9(15) . .
C112 C111 H111 119.6 . .
C111 C112 C107 122.1(11) . .
C113 C112 C107 119.3(11) . .
C113 C112 C111 118.6(11) . .
C112 C113 H113 120.5 . .
C114 C113 C112 119.0(15) . .
C114 C113 H113 120.5 . .
C109 C114 H114 118.1 . .
C113 C114 C109 123.8(16) . .
C113 C114 H114 118.1 . .
C199 O13B Zn3 125.2(5) . .
C199 O14B Zn4 124.9(5) . .
O13B C199 C200 118.8(9) . .
O14B C199 O13B 129.5(7) . .
O14B C199 C200 111.6(9) . .
C201 C200 C199 118.3(13) . .
C205 C200 C199 121.3(13) . .
C205 C200 C201 120.4(11) . .
C200 C201 H201 120.3 . .
C200 C201 C202 119.3(14) . .
C202 C201 H201 120.3 . .
C201 C202 H202 119.6 . .
C203 C202 C201 120.8(14) . .
C203 C202 H202 119.6 . .
C202 C203 C206 121.5(12) . .
C204 C203 C202 118.7(11) . .
C204 C203 C206 119.8(12) . .
C203 C204 H204 119.9 . .
C203 C204 C205 120.2(14) . .
C205 C204 H204 119.9 . .
C200 C205 C204 120.6(14) . .
C200 C205 H205 119.7 . .
C204 C205 H205 119.7 . .
C203 C206 H206 116.6 . .
C207 C206 C203 126.7(13) . .
C207 C206 H206 116.6 . .
C206 C207 H207 117.0 . .
C206 C207 C212 126.0(12) . .
C212 C207 H207 117.0 . .
O15B C208 O16B 122.1(6) . .
O15B C208 C209 116.4(10) . .
O16B C208 C209 121.4(10) . .
C210 C209 C208 122.6(14) . .
C210 C209 C214 115.2(11) . .
C214 C209 C208 122.2(14) . .
C209 C210 H210 119.6 . .
C211 C210 C209 120.7(16) . .
C211 C210 H210 119.6 . .
C210 C211 H211 118.8 . .
C210 C211 C212 122.4(15) . .
C212 C211 H211 118.8 . .
C211 C212 C207 122.5(12) . .
C213 C212 C207 119.8(11) . .
C213 C212 C211 117.7(11) . .
C212 C213 H213 120.7 . .
C214 C213 C212 118.5(15) . .
C214 C213 H213 120.7 . .
C209 C214 H214 117.3 . .
C213 C214 C209 125.5(16) . .
C213 C214 H214 117.3 . .

loop_
_geom_bond_atom_site_label_1
_geom_bond_atom_site_label_2
_geom_bond_distance
_geom_bond_site_symmetry_2
Zn1 Zn2 2.9593(12) .
Zn1 N1 2.029(6) .
Zn1 O1 2.037(5) .
Zn1 O5 2.031(5) .
Zn1 O9 1.934(6) .
Zn1 O11 2.085(5) 1_565
Zn2 N3 2.019(6) .
Zn2 O2 2.030(5) .
Zn2 O6 2.039(6) .
Zn2 O10 1.921(5) .
Zn2 O12 2.057(5) 1_565
Zn3 Zn4 2.9558(12) .
Zn3 N4 2.041(6) 1_654
Zn3 O3 2.031(5) 1_655
Zn3 O7 2.033(5) 1_554
Zn3 O13A 2.076(5) .
Zn3 O15A 1.959(6) 1_565
Zn3 O13B 2.076(5) .
Zn4 N2 2.007(6) .
Zn4 O4 2.018(5) 1_655
Zn4 O8 2.032(5) 1_554
Zn4 O14A 2.090(5) .
Zn4 O16A 1.968(5) 1_565
Zn4 O14B 2.090(5) .
S1 C6 1.730(8) .
S1 C9 1.699(8) .
S2 C21 1.724(9) .
S2 C24 1.731(10) .
S3 C31 1.729(9) .
S3 C34 1.726(10) .
S4 C46 1.731(8) .
S4 C49 1.717(9) .
N1 C1 1.343(10) .
N1 C5 1.335(11) .
N2 C16 1.345(10) .
N2 C20 1.354(10) .
N3 C26 1.332(10) .
N3 C30 1.316(10) .
N4 C41 1.316(10) .
N4 C45 1.332(11) .
C1 H1 0.9500 .
C1 C2 1.390(11) .
C2 H2 0.9500 .
C2 C3 1.361(12) .
C3 C4 1.395(12) .
C3 C6 1.459(11) .
C4 H4 0.9500 .
C4 C5 1.383(12) .
C5 H5 0.9500 .
C6 C7 1.371(12) .
C7 H7 0.9500 .
C7 C8 1.453(11) .
C8 C9 1.370(12) .
C8 C11 1.452(12) .
C9 C10 1.527(11) .
C10 H10A 0.9800 .
C10 H10B 0.9800 .
C10 H10C 0.9800 .
C11 C12 1.523(13) .
C11 C15 1.345(12) .
C12 H12A 0.9900 .
C12 H12B 0.9900 .
C12 C13 1.547(12) .
C13 H13A 0.9900 .
C13 H13B 0.9900 .
C13 C14 1.525(13) .
C14 H14A 0.9900 .
C14 H14B 0.9900 .
C14 C15 1.499(13) .
C15 C23 1.445(13) .
C16 H16 0.9500 .
C16 C17 1.365(12) .
C17 H17 0.9500 .
C17 C18 1.410(13) .
C18 C19 1.387(12) .
C18 C21 1.475(12) .
C19 H19 0.9500 .
C19 C20 1.363(11) .
C20 H20 0.9500 .
C21 C22 1.349(13) .
C22 H22 0.9500 .
C22 C23 1.429(12) .
C23 C24 1.368(14) .
C24 C25 1.532(13) .
C25 H25A 0.9800 .
C25 H25B 0.9800 .
C25 H25C 0.9800 .
C26 H26 0.9500 .
C26 C27 1.383(12) .
C27 H27 0.9500 .
C27 C28 1.366(12) .
C28 C29 1.370(12) .
C28 C31 1.471(11) .
C29 H29 0.9500 .
C29 C30 1.380(11) .
C30 H30 0.9500 .
C31 C32 1.369(13) .
C32 H32 0.9500 .
C32 C33 1.404(11) .
C33 C34 1.350(14) .
C33 C36 1.462(13) .
C34 C35 1.512(12) .
C35 H35A 0.9800 .
C35 H35B 0.9800 .
C35 H35C 0.9800 .
C36 C37 1.514(13) .
C36 C40 1.380(12) .
C37 H37A 0.9900 .
C37 H37B 0.9900 .
C37 C38 1.507(14) .
C38 H38A 0.9900 .
C38 H38B 0.9900 .
C38 C39 1.550(13) .
C39 H39A 0.9900 .
C39 H39B 0.9900 .
C39 C40 1.523(13) .
C40 C48 1.450(13) .
C41 H41 0.9500 .
C41 C42 1.387(11) .
C42 H42 0.9500 .
C42 C43 1.374(12) .
C43 C44 1.387(12) .
C43 C46 1.467(11) .
C44 H44 0.9500 .
C44 C45 1.421(12) .
C45 H45 0.9500 .
C46 C47 1.367(12) .
C47 H47 0.9500 .
C47 C48 1.427(11) .
C48 C49 1.383(12) .
C49 C50 1.504(11) .
C50 H50A 0.9800 .
C50 H50B 0.9800 .
C50 H50C 0.9800 .
O1 C51 1.249(8) .
O2 C51 1.248(7) .
O3 C60 1.259(8) .
O4 C60 1.256(8) .
C51 C52 1.498(9) .
C52 C53 1.391(11) .
C52 C57 1.363(10) .
C53 H53 0.9500 .
C53 C54 1.392(11) .
C54 H54 0.9500 .
C54 C55 1.390(10) .
C55 C56 1.376(10) .
C55 C58 1.474(10) .
C56 H56 0.9500 .
C56 C57 1.400(10) .
C57 H57 0.9500 .
C58 H58 0.9500 .
C58 C59 1.309(10) .
C59 H59 0.9500 .
C59 C64 1.466(10) .
C60 C61 1.492(9) .
C61 C62 1.380(11) .
C61 C66 1.386(10) .
C62 H62 0.9500 .
C62 C63 1.365(10) .
C63 H63 0.9500 .
C63 C64 1.404(10) .
C64 C65 1.375(10) .
C65 H65 0.9500 .
C65 C66 1.353(11) .
C66 H66 0.9500 .
O5 C67 1.260(9) .
O6 C67 1.249(9) .
O7 C76 1.263(9) .
O8 C76 1.255(9) .
C67 C68 1.483(11) .
C68 C69 1.399(12) .
C68 C73 1.383(12) .
C69 H69 0.9500 .
C69 C70 1.375(13) .
C70 H70 0.9500 .
C70 C71 1.369(13) .
C71 C72 1.364(14) .
C71 C74 1.467(13) .
C72 H72 0.9500 .
C72 C73 1.381(13) .
C73 H73 0.9500 .
C74 H74 0.9500 .
C74 C75 1.320(14) .
C75 H75 0.9500 .
C75 C80 1.467(13) .
C76 C77 1.469(11) .
C77 C78 1.386(11) .
C77 C82 1.404(12) .
C78 H78 0.9500 .
C78 C79 1.370(12) .
C79 H79 0.9500 .
C79 C80 1.376(13) .
C80 C81 1.415(12) .
C81 H81 0.9500 .
C81 C82 1.362(12) .
C82 H82 0.9500 .
O9 C83 1.342(10) .
O10 C83 1.345(10) .
O11 C92 1.243(9) .
O12 C92 1.224(9) .
C83 C84 1.422(12) .
C84 C85 1.416(11) .
C84 C89 1.413(14) .
C85 H85 0.9500 .
C85 C86 1.326(11) .
C86 H86 0.9500 .
C86 C87 1.398(12) .
C87 C88 1.384(14) .
C87 C90 1.444(14) .
C88 H88 0.9500 .
C88 C89 1.366(15) .
C89 H89 0.9500 .
C90 H90 0.9500 .
C90 C91 1.310(13) .
C91 H91 0.9500 .
C91 C96 1.457(13) .
C92 C93 1.472(11) .
C93 C94 1.393(11) .
C93 C98 1.393(11) .
C94 H94 0.9500 .
C94 C95 1.366(11) .
C95 H95 0.9500 .
C95 C96 1.390(12) .
C96 C97 1.397(12) .
C97 H97 0.9500 .
C97 C98 1.384(13) .
C98 H98 0.9500 .
O13A C99 1.241(7) .
O14A C99 1.229(7) .
O15A C108 1.283(8) .
O16A C108 1.285(8) .
C99 C100 1.498(10) .
C100 C101 1.389(14) .
C100 C105 1.349(14) .
C101 H101 0.9500 .
C101 C102 1.397(14) .
C102 H102 0.9500 .
C102 C103 1.391(13) .
C103 C104 1.372(13) .
C103 C106 1.476(13) .
C104 H104 0.9500 .
C104 C105 1.404(14) .
C105 H105 0.9500 .
C106 H106 0.9500 .
C106 C107 1.313(12) .
C107 H107 0.9500 .
C107 C112 1.463(12) .
C108 C109 1.495(11) .
C109 C110 1.378(14) .
C109 C114 1.396(14) .
C110 H110 0.9500 .
C110 C111 1.353(14) .
C111 H111 0.9500 .
C111 C112 1.406(13) .
C112 C113 1.372(13) .
C113 H113 0.9500 .
C113 C114 1.364(14) .
C114 H114 0.9500 .
O13B C199 1.241(7) .
O14B C199 1.229(7) .
O15B C208 1.283(8) .
O16B C208 1.285(8) .
C199 C200 1.499(10) .
C200 C201 1.388(14) .
C200 C205 1.347(13) .
C201 H201 0.9500 .
C201 C202 1.393(14) .
C202 H202 0.9500 .
C202 C203 1.388(13) .
C203 C204 1.380(13) .
C203 C206 1.481(13) .
C204 H204 0.9500 .
C204 C205 1.404(13) .
C205 H205 0.9500 .
C206 H206 0.9500 .
C206 C207 1.317(12) .
C207 H207 0.9500 .
C207 C212 1.463(12) .
C208 C209 1.494(11) .
C209 C210 1.380(14) .
C209 C214 1.390(14) .
C210 H210 0.9500 .
C210 C211 1.359(14) .
C211 H211 0.9500 .
C211 C212 1.403(13) .
C212 C213 1.369(12) .
C213 H213 0.9500 .
C213 C214 1.354(14) .
C214 H214 0.9500 .
